data_2226478
loop_
_publ_author_name
'Abbasi, Muhammad Athar'
Aziz-ur-Rehman
'Akkurt, Mehmet'
'Jahangir, Muhammad'
'Ng, Seik Weng'
'Khan, Islam Ullah'

_publ_section_title
;
 Ammonium
 [(1<i>S</i>)-(<i>endo</i>,<i>anti</i>)]-({-})-3-bromocamphor-8-sulfonate
;
_journal_coeditor_code HB5484
_journal_issue 7
_journal_name_full 'Acta Crystallographica Section E'
_journal_page_first o1707
_journal_page_last o1708
_journal_paper_doi 10.1107/S1600536810022804
_journal_volume 66
_journal_year 2010
_chemical_formula_iupac 'N1 H4 +, C10 H14 Br O4 S -'
_chemical_formula_moiety 'H4 N +, C10 H14 Br O4 S -'
_chemical_formula_sum 'C10 H18 Br N O4 S'
_chemical_formula_weight 328.22
_chemical_name_common
;
Ammonium [(1<i>S</i>)-(<i>endo</i>,<i>anti</i>)]-(-)-3-bromocamphor-8-sulfonate
;
_chemical_name_systematic
;
Ammonium [(1<i>S</i>)-(<i>endo</i>,<i>anti</i>)]-(-)-(3-bromo-1,7-
dimethyl-2-oxobicyclo[2.2.1]heptan-7-yl)methanesulfonate
;
_space_group_IT_number 4
_symmetry_cell_setting monoclinic
_symmetry_space_group_name_Hall 'P 2yb'
_symmetry_space_group_name_H-M 'P 1 21 1'
_atom_sites_solution_hydrogens geom
_atom_sites_solution_primary direct
_atom_sites_solution_secondary difmap
_cell_angle_alpha 90
_cell_angle_beta 104.7040(10)
_cell_angle_gamma 90
_cell_formula_units_Z 2
_cell_length_a 7.2449(2)
_cell_length_b 7.00490(10)
_cell_length_c 13.2428(3)
_cell_measurement_reflns_used 3356
_cell_measurement_temperature 296(2)
_cell_measurement_theta_max 28.28
_cell_measurement_theta_min 2.91
_cell_volume 650.06(3)
_computing_cell_refinement 'SAINT (Bruker, 2007)'
_computing_data_collection 'APEX2 (Bruker, 2007)'
_computing_data_reduction 'SAINT (Bruker, 2007)'
_computing_molecular_graphics 'ORTEP-3 (Farrugia, 1997)'
_computing_publication_material 'WinGX (Farrugia, 1999), PARST (Nardelli, 1983) and PLATON (Spek, 2009)'
_computing_structure_refinement 'SHELXL97 (Sheldrick, 2008)'
_computing_structure_solution 'SHELXS97 (Sheldrick, 2008)'
_diffrn_ambient_temperature 296(2)
_diffrn_measured_fraction_theta_full 0.994
_diffrn_measured_fraction_theta_max 0.994
_diffrn_measurement_device_type 'Bruker Kappa APEXII CCD'
_diffrn_measurement_method '\f and \w scans'
_diffrn_radiation_monochromator graphite
_diffrn_radiation_source 'sealed tube'
_diffrn_radiation_type MoK\a
_diffrn_radiation_wavelength 0.71073
_diffrn_reflns_av_R_equivalents 0.0000
_diffrn_reflns_av_sigmaI/netI 0.0318
_diffrn_reflns_limit_h_max 9
_diffrn_reflns_limit_h_min -9
_diffrn_reflns_limit_k_max 9
_diffrn_reflns_limit_k_min -8
_diffrn_reflns_limit_l_max 17
_diffrn_reflns_limit_l_min 0
_diffrn_reflns_number 2775
_diffrn_reflns_reduction_process
;
;
_diffrn_reflns_theta_full 27.50
_diffrn_reflns_theta_max 27.50
_diffrn_reflns_theta_min 3.31
_exptl_absorpt_coefficient_mu 3.325
_exptl_absorpt_correction_T_max 0.711
_exptl_absorpt_correction_T_min 0.336
_exptl_absorpt_correction_type refdelf
_exptl_absorpt_process_details
;
(XABS2; Parkin <i>et al.</i>,  1995; quadratic fit to sin(\q)/\l - 18
parameters)
;
_exptl_crystal_colour colourless
_exptl_crystal_density_diffrn 1.677
_exptl_crystal_density_method 'Not Measured'
_exptl_crystal_description prism
_exptl_crystal_F_000 336
_exptl_crystal_size_max 0.42
_exptl_crystal_size_mid 0.14
_exptl_crystal_size_min 0.11
_refine_diff_density_max 0.349
_refine_diff_density_min -0.471
_refine_ls_abs_structure_details 'Flack (1983), 1155 Freidel pairs'
_refine_ls_abs_structure_Flack -0.021(7)
_refine_ls_extinction_method none
_refine_ls_goodness_of_fit_ref 1.031
_refine_ls_hydrogen_treatment mixed
_refine_ls_matrix_type full
_refine_ls_number_parameters 168
_refine_ls_number_reflns 2775
_refine_ls_number_restraints 5
_refine_ls_restrained_S_all 1.030
_refine_ls_R_factor_all 0.0311
_refine_ls_R_factor_gt 0.0274
_refine_ls_shift/su_max 0.000
_refine_ls_shift/su_mean 0.000
_refine_ls_structure_factor_coef Fsqd
_refine_ls_weighting_details 'calc w=1/[\s^2^(Fo^2^)+(0.0330P)^2^+0.1814P] where P=(Fo^2^+2Fc^2^)/3'
_refine_ls_weighting_scheme calc
_refine_ls_wR_factor_gt 0.0634
_refine_ls_wR_factor_ref 0.0648
_reflns_number_gt 2586
_reflns_number_total 2775
_reflns_threshold_expression I>2\s(I)
_cod_data_source_file hb5484.cif
_cod_data_source_block I
_cod_original_sg_symbol_H-M 'P 21'
_cod_database_code 2226478
_cod_database_fobs_code 2226478

loop_
_symmetry_equiv_pos_site_id
_symmetry_equiv_pos_as_xyz
1 x,y,z
2 -x,1/2+y,-z

loop_
_atom_site_aniso_label
_atom_site_aniso_U_11
_atom_site_aniso_U_22
_atom_site_aniso_U_33
_atom_site_aniso_U_12
_atom_site_aniso_U_13
_atom_site_aniso_U_23
Br1 0.0329(2) 0.0300(2) 0.0673(2) -0.00850(10) 0.00930(10) 0.0087(2)
S1 0.0199(3) 0.0209(3) 0.0303(3) -0.0028(2) 0.0036(2) -0.0024(3)
O1 0.0492(13) 0.0217(11) 0.0526(15) -0.0096(9) 0.0007(11) -0.0030(9)
O2 0.0246(9) 0.0298(11) 0.0393(12) 0.0024(7) -0.0029(8) -0.0036(8)
O3 0.0304(10) 0.0674(17) 0.0391(13) -0.0101(11) 0.0133(9) -0.0175(12)
O4 0.0552(15) 0.060(2) 0.0580(16) -0.0138(12) 0.0042(12) -0.0336(13)
C1 0.0241(13) 0.0248(14) 0.0298(15) -0.0018(11) -0.0010(11) 0.0010(11)
C2 0.0168(12) 0.0239(13) 0.0226(13) -0.0016(10) 0.0041(10) -0.0026(10)
C3 0.0170(11) 0.0207(12) 0.0274(14) -0.0020(9) 0.0022(10) -0.0004(10)
C4 0.0184(11) 0.0235(15) 0.0403(16) 0.0017(9) 0.0084(10) -0.0020(11)
C5 0.0222(12) 0.0368(19) 0.0406(16) 0.0024(13) -0.0030(11) 0.0017(14)
C6 0.0239(13) 0.0409(17) 0.0248(15) -0.0040(12) -0.0002(11) -0.0024(12)
C7 0.056(2) 0.070(3) 0.0247(17) -0.0134(18) 0.0011(15) 0.0033(15)
C8 0.0206(13) 0.0359(16) 0.0382(17) -0.0007(12) 0.0074(11) -0.0104(13)
C9 0.0198(12) 0.0392(17) 0.0405(16) -0.0051(12) 0.0018(11) -0.0130(14)
C10 0.0213(12) 0.0212(13) 0.0444(17) -0.0006(10) 0.0039(11) -0.0016(11)
N1 0.0266(12) 0.0334(13) 0.0329(13) 0.0019(11) 0.0066(10) 0.0030(11)

loop_
_atom_site_type_symbol
_atom_site_label
_atom_site_fract_x
_atom_site_fract_y
_atom_site_fract_z
_atom_site_U_iso_or_equiv
_atom_site_thermal_displace_type
_atom_site_calc_flag
_atom_site_refinement_flags
_atom_site_occupancy
Br Br1 0.09450(4) 0.00017(4) 0.27520(3) 0.04400(10) Uani . . 1.000
S S1 0.65799(9) 0.68509(9) 0.36429(5) 0.0242(2) Uani . . 1.000
O O1 0.7216(3) 0.8793(3) 0.3541(2) 0.0434(8) Uani . . 1.000
O O2 0.8199(3) 0.5560(3) 0.39714(16) 0.0332(6) Uani . . 1.000
O O3 0.5283(3) 0.6697(4) 0.42972(17) 0.0448(8) Uani . . 1.000
O O4 0.2268(4) 0.0517(4) 0.0568(2) 0.0596(10) Uani . . 1.000
C C1 0.5311(4) 0.6201(4) 0.2339(2) 0.0277(8) Uani . . 1.000
C C2 0.4754(4) 0.4086(4) 0.2154(2) 0.0213(7) Uani . . 1.000
C C3 0.3597(3) 0.3263(4) 0.2899(2) 0.0223(7) Uani . . 1.000
C C4 0.1802(4) 0.4500(4) 0.2647(2) 0.0272(8) Uani . . 1.000
C C5 0.1351(4) 0.4758(5) 0.1462(2) 0.0352(9) Uani . . 1.000
C C6 0.3067(4) 0.3804(4) 0.1148(2) 0.0310(9) Uani . . 1.000
C C7 0.3318(6) 0.4411(6) 0.0112(2) 0.0519(13) Uani . . 1.000
C C8 0.6514(4) 0.2949(4) 0.2067(2) 0.0316(9) Uani . . 1.000
C C9 0.2719(4) 0.1690(5) 0.1248(2) 0.0342(9) Uani . . 1.000
C C10 0.3097(4) 0.1283(4) 0.2418(2) 0.0298(8) Uani . . 1.000
N N1 0.8032(3) 0.1906(4) 0.4952(2) 0.0311(7) Uani . . 1.000
H H1A 0.41550 0.69600 0.21450 0.0330 Uiso calc R 1.000
H H1B 0.60920 0.65480 0.18710 0.0330 Uiso calc R 1.000
H H3 0.42880 0.32500 0.36380 0.0270 Uiso calc R 1.000
H H4A 0.20390 0.57210 0.30010 0.0330 Uiso calc R 1.000
H H4B 0.07600 0.38650 0.28480 0.0330 Uiso calc R 1.000
H H5A 0.12590 0.61000 0.12770 0.0420 Uiso calc R 1.000
H H5B 0.01620 0.41320 0.11210 0.0420 Uiso calc R 1.000
H H7A 0.22080 0.40620 -0.04250 0.0780 Uiso calc R 1.000
H H7B 0.44200 0.37920 -0.00150 0.0780 Uiso calc R 1.000
H H7C 0.34880 0.57700 0.01080 0.0780 Uiso calc R 1.000
H H8A 0.74270 0.29220 0.27340 0.0470 Uiso calc R 1.000
H H8B 0.70750 0.35440 0.15630 0.0470 Uiso calc R 1.000
H H8C 0.61420 0.16680 0.18500 0.0470 Uiso calc R 1.000
H H10 0.42240 0.04610 0.26290 0.0360 Uiso calc R 1.000
H H1N 0.775(5) 0.096(4) 0.445(2) 0.0470 Uiso . . 1.000
H H2N 0.914(4) 0.170(6) 0.543(2) 0.0470 Uiso . . 1.000
H H3N 0.806(5) 0.305(4) 0.461(3) 0.0470 Uiso . . 1.000
H H4N 0.706(4) 0.195(6) 0.528(3) 0.0470 Uiso . . 1.000

loop_
_atom_type_symbol
_atom_type_description
_atom_type_scat_dispersion_real
_atom_type_scat_dispersion_imag
_atom_type_scat_source
S S 0.1246 0.1234 'International Tables Vol C Tables 4.2.6.8 and 6.1.1.4'
O O 0.0106 0.0060 'International Tables Vol C Tables 4.2.6.8 and 6.1.1.4'
N N 0.0061 0.0033 'International Tables Vol C Tables 4.2.6.8 and 6.1.1.4'
Br Br -0.2901 2.4595 'International Tables Vol C Tables 4.2.6.8 and 6.1.1.4'
H H 0.0000 0.0000 'International Tables Vol C Tables 4.2.6.8 and 6.1.1.4'
C C 0.0033 0.0016 'International Tables Vol C Tables 4.2.6.8 and 6.1.1.4'

loop_
_geom_angle_atom_site_label_1
_geom_angle_atom_site_label_2
_geom_angle_atom_site_label_3
_geom_angle_site_symmetry_1
_geom_angle_site_symmetry_2
_geom_angle_site_symmetry_3
_geom_angle
_geom_angle_publ_flag
O1 S1 O2 . . . 111.00(13) no
O1 S1 O3 . . . 113.46(15) no
O1 S1 C1 . . . 104.17(14) no
O2 S1 O3 . . . 111.96(14) no
O2 S1 C1 . . . 107.84(13) no
O3 S1 C1 . . . 107.92(14) no
H3N N1 H4N . . . 109(3) no
H2N N1 H4N . . . 109(3) no
H1N N1 H3N . . . 107(3) no
H1N N1 H4N . . . 108(3) no
H1N N1 H2N . . . 113(3) no
H2N N1 H3N . . . 111(3) no
S1 C1 C2 . . . 116.52(19) no
C1 C2 C8 . . . 108.8(2) no
C1 C2 C6 . . . 111.8(2) no
C1 C2 C3 . . . 114.6(2) no
C6 C2 C8 . . . 110.7(2) no
C3 C2 C6 . . . 93.6(2) no
C3 C2 C8 . . . 116.6(2) no
C4 C3 C10 . . . 108.9(2) no
C2 C3 C4 . . . 102.5(2) no
C2 C3 C10 . . . 100.4(2) no
C3 C4 C5 . . . 103.9(2) no
C4 C5 C6 . . . 104.2(2) no
C7 C6 C9 . . . 114.9(3) no
C2 C6 C7 . . . 119.5(3) no
C2 C6 C5 . . . 102.8(2) no
C5 C6 C9 . . . 103.6(2) no
C2 C6 C9 . . . 99.2(2) no
C5 C6 C7 . . . 114.5(3) no
O4 C9 C6 . . . 128.6(3) no
O4 C9 C10 . . . 125.2(3) no
C6 C9 C10 . . . 106.3(2) no
Br1 C10 C3 . . . 116.24(18) no
Br1 C10 C9 . . . 111.62(19) no
C3 C10 C9 . . . 102.4(2) no
S1 C1 H1B . . . 108.00 no
S1 C1 H1A . . . 108.00 no
C2 C1 H1A . . . 108.00 no
C2 C1 H1B . . . 108.00 no
H1A C1 H1B . . . 107.00 no
C10 C3 H3 . . . 114.00 no
C4 C3 H3 . . . 114.00 no
C2 C3 H3 . . . 115.00 no
C5 C4 H4A . . . 111.00 no
C3 C4 H4B . . . 111.00 no
C3 C4 H4A . . . 111.00 no
C5 C4 H4B . . . 111.00 no
H4A C4 H4B . . . 109.00 no
H5A C5 H5B . . . 109.00 no
C4 C5 H5A . . . 111.00 no
C4 C5 H5B . . . 111.00 no
C6 C5 H5A . . . 111.00 no
C6 C5 H5B . . . 111.00 no
H7B C7 H7C . . . 109.00 no
C6 C7 H7C . . . 109.00 no
C6 C7 H7A . . . 110.00 no
C6 C7 H7B . . . 109.00 no
H7A C7 H7B . . . 109.00 no
H7A C7 H7C . . . 109.00 no
C2 C8 H8B . . . 109.00 no
C2 C8 H8A . . . 109.00 no
H8A C8 H8C . . . 109.00 no
C2 C8 H8C . . . 109.00 no
H8A C8 H8B . . . 109.00 no
H8B C8 H8C . . . 110.00 no
C9 C10 H10 . . . 109.00 no
Br1 C10 H10 . . . 109.00 no
C3 C10 H10 . . . 109.00 no

loop_
_geom_bond_atom_site_label_1
_geom_bond_atom_site_label_2
_geom_bond_site_symmetry_1
_geom_bond_site_symmetry_2
_geom_bond_distance
_geom_bond_publ_flag
Br1 C10 . . 1.945(3) no
S1 O1 . . 1.454(2) no
S1 O2 . . 1.457(2) no
S1 O3 . . 1.435(2) no
S1 C1 . . 1.797(3) no
O4 C9 . . 1.201(4) no
N1 H1N . . 0.92(3) no
N1 H2N . . 0.90(3) no
N1 H3N . . 0.92(3) no
N1 H4N . . 0.92(3) no
C1 C2 . . 1.539(4) no
C2 C3 . . 1.558(4) no
C2 C6 . . 1.575(4) no
C2 C8 . . 1.532(4) no
C3 C4 . . 1.527(4) no
C3 C10 . . 1.531(4) no
C4 C5 . . 1.530(4) no
C5 C6 . . 1.558(4) no
C6 C7 . . 1.491(4) no
C6 C9 . . 1.514(4) no
C9 C10 . . 1.530(4) no
C1 H1B . . 0.9700 no
C1 H1A . . 0.9700 no
C3 H3 . . 0.9800 no
C4 H4B . . 0.9700 no
C4 H4A . . 0.9700 no
C5 H5A . . 0.9700 no
C5 H5B . . 0.9700 no
C7 H7A . . 0.9600 no
C7 H7B . . 0.9600 no
C7 H7C . . 0.9600 no
C8 H8B . . 0.9600 no
C8 H8C . . 0.9600 no
C8 H8A . . 0.9600 no
C10 H10 . . 0.9800 no

loop_
_geom_hbond_atom_site_label_D
_geom_hbond_atom_site_label_H
_geom_hbond_atom_site_label_A
_geom_hbond_site_symmetry_A
_geom_hbond_distance_DH
_geom_hbond_distance_HA
_geom_hbond_distance_DA
_geom_hbond_angle_DHA
_geom_hbond_publ_flag
N1 H1N O1 1_545 0.92(3) 1.92(3) 2.835(4) 173(3) yes
N1 H2N O2 2_746 0.90(3) 2.05(3) 2.899(3) 157(3) yes
N1 H3N O2 . 0.92(3) 1.97(3) 2.887(3) 176(3) yes
N1 H4N O3 2_646 0.92(3) 1.93(3) 2.827(3) 167(4) yes
C4 H4B Br1 . 0.97 2.71 3.221(3) 113 yes
C8 H8A O2 . 0.96 2.44 3.104(3) 126 yes
C10 H10 O1 1_545 0.98 2.49 3.451(4) 167 yes

loop_
_geom_torsion_atom_site_label_1
_geom_torsion_atom_site_label_2
_geom_torsion_atom_site_label_3
_geom_torsion_atom_site_label_4
_geom_torsion_site_symmetry_1
_geom_torsion_site_symmetry_2
_geom_torsion_site_symmetry_3
_geom_torsion_site_symmetry_4
_geom_torsion
_geom_torsion_publ_flag
O1 S1 C1 C2 . . . . 169.7(2) no
O2 S1 C1 C2 . . . . 51.7(2) no
O3 S1 C1 C2 . . . . -69.4(3) no
S1 C1 C2 C3 . . . . 54.3(3) no
S1 C1 C2 C6 . . . . 159.2(2) no
S1 C1 C2 C8 . . . . -78.2(3) no
C1 C2 C3 C4 . . . . 61.2(3) no
C1 C2 C3 C10 . . . . 173.5(2) no
C6 C2 C3 C4 . . . . -54.8(2) no
C6 C2 C3 C10 . . . . 57.5(2) no
C8 C2 C3 C4 . . . . -170.0(2) no
C8 C2 C3 C10 . . . . -57.8(3) no
C1 C2 C6 C5 . . . . -67.8(3) no
C1 C2 C6 C7 . . . . 60.4(4) no
C1 C2 C6 C9 . . . . -174.0(2) no
C3 C2 C6 C5 . . . . 50.6(2) no
C3 C2 C6 C7 . . . . 178.7(3) no
C3 C2 C6 C9 . . . . -55.7(2) no
C8 C2 C6 C5 . . . . 170.7(2) no
C8 C2 C6 C7 . . . . -61.1(4) no
C8 C2 C6 C9 . . . . 64.5(3) no
C2 C3 C4 C5 . . . . 39.1(3) no
C10 C3 C4 C5 . . . . -66.7(3) no
C2 C3 C10 Br1 . . . . -159.47(17) no
C2 C3 C10 C9 . . . . -37.5(3) no
C4 C3 C10 Br1 . . . . -52.3(3) no
C4 C3 C10 C9 . . . . 69.7(3) no
C3 C4 C5 C6 . . . . -5.6(3) no
C4 C5 C6 C2 . . . . -29.3(3) no
C4 C5 C6 C7 . . . . -160.5(3) no
C4 C5 C6 C9 . . . . 73.6(3) no
C2 C6 C9 O4 . . . . -144.1(3) no
C2 C6 C9 C10 . . . . 34.8(3) no
C5 C6 C9 O4 . . . . 110.3(4) no
C5 C6 C9 C10 . . . . -70.9(3) no
C7 C6 C9 O4 . . . . -15.4(5) no
C7 C6 C9 C10 . . . . 163.5(3) no
O4 C9 C10 Br1 . . . . -54.7(4) no
O4 C9 C10 C3 . . . . -179.8(3) no
C6 C9 C10 Br1 . . . . 126.4(2) no
C6 C9 C10 C3 . . . . 1.3(3) no

loop_
_cod_related_entry_id
_cod_related_entry_database
_cod_related_entry_code
1 ChemSpider 26404022
